data_2105362
loop_
_publ_author_name
'Holmberg, B.'
'Persson, K.'

_publ_section_title
;
 Structure of Mercury Disilver Diiodide Dinitrate Monohydrate
;
_journal_name_full 'Acta Crystallographica B (24,1968-38,1982)'
_journal_page_first 904
_journal_page_last 907
_journal_paper_doi 10.1107/S056774088200435X
_journal_volume 38
_journal_year 1982
_chemical_formula_sum 'Ag2 Hg I2 N2 O6'
_chemical_name_systematic 'Ag2 Hg I2 (N O3)2 H2 O'
_space_group_IT_number 55
_symmetry_space_group_name_Hall '-P 2 2ab'
_symmetry_space_group_name_H-M 'P b a m'
_cell_angle_alpha 90
_cell_angle_beta 90
_cell_angle_gamma 90
_cell_formula_units_Z 4
_cell_length_a 10.947
_cell_length_b 18.968
_cell_length_c 5.3127
_cell_volume 1103.143
_citation_journal_id_ASTM ACBCAR
_cod_data_source_file silver2-3_88.cif
_cod_data_source_block Ag2Hg1I2N2O6
_cod_original_formula_sum 'Ag2 Hg1 I2 N2 O6'
_cod_database_code 2105362

loop_
_symmetry_equiv_pos_as_xyz
x,y,z
-x,-y,z
x+1/2,-y+1/2,-z
-x+1/2,y+1/2,-z
-x,-y,-z
x,y,-z
-x-1/2,y-1/2,z
x-1/2,-y-1/2,z

loop_
_atom_site_label
_atom_site_type_symbol
_atom_site_fract_x
_atom_site_fract_y
_atom_site_fract_z
_atom_site_occupancy
_atom_site_U_iso_or_equiv
I1 I-1 -0.10588 0.33137 0 1 0.0
Ag1 Ag+1 0.4596 0.3117 0 1 0.0
O2 O-2 0.199 0.2787 0.296 1 0.0
N2 N+5 0.0532 0.1325 0.5 0.5 0.0
I2 I-1 0.32356 0.45584 0 1 0.0
O6 O-2 0.5 0 0.288 0.5 0.0
O4 O-2 0.1007 0.1252 0.3058 0.5 0.0
Ag3 Ag+1 0.323 0.4916 0.5 0.5 0.0
Hg1 Hg+2 0.11178 0.39031 0 1 0.0
O3 O-2 0.4694 0.319 0.5 0.5 0.0
O1 O-2 0.1324 0.367 0.5 1 0.0
O5 O-2 0.2789 0.0534 0.5 1 0.0
Ag2 Ag+1 0.8452 0.3233 0.5 0.5 0.0
N3 N+5 0.446 0.0197 0.5 0.5 0.0
N1 N+5 0.1766 0.3073 0.5 1 0.0
